data_2003690
loop_
_publ_author_name
'Suh, M. C.'
'Kim, S. N.'
'Lee, H. J.'
'Shim, S. C.'
'Suh, I.-H.'
'Lee, J.-H.'
'Park, J.-R.'

_publ_section_title
;
 6-(2-Pyridyl)-3,5-hexadiyn-1-ol
;
_journal_issue 7
_journal_name_full 'Acta Crystallographica Section C'
_journal_page_first 1416
_journal_page_last 1418
_journal_paper_doi 10.1107/S0108270195001089
_journal_volume 51
_journal_year 1995
_chemical_formula_moiety 'C11 H9 N1 O1'
_chemical_formula_sum 'C11 H9 N O'
_chemical_formula_weight 171.847
_space_group_IT_number 14
_symmetry_cell_setting monoclinic
_symmetry_space_group_name_Hall '-P 2yab'
_symmetry_space_group_name_H-M 'P 1 21/a 1'
_atom_type_scat_source 'SHELX76 (Sheldrick, 1976)'
_cell_angle_alpha 90
_cell_angle_beta 96.89(1)
_cell_angle_gamma 90
_cell_formula_units_Z 4
_cell_length_a 14.611(2)
_cell_length_b 5.423(6)
_cell_length_c 12.191(2)
_cell_measurement_reflns_used 24
_cell_measurement_temperature 297
_cell_measurement_theta_max 14.11
_cell_measurement_theta_min 11.38
_cell_volume 959.0(11)
_computing_cell_refinement 'SDP. Structure Determination Package'
_computing_data_collection 'SDP. Structure Determination Package (Enraf-Nonius, 1985)'
_computing_data_reduction 'SDP. Structure Determination Package'
_computing_molecular_graphics 'ORTEP (Johnson, 1975)'
_computing_publication_material 'GEOM (1978)'
_computing_structure_refinement 'SHELX76 (Sheldrick, 1976)'
_computing_structure_solution 'SDP. Structure Determination Package (Enraf-Nonius, 1985)'
_diffrn_measurement_device 'Enraf-Nonius CAD4'
_diffrn_measurement_method \w/2\q
_diffrn_radiation_type MoK\a
_diffrn_radiation_wavelength 0.71073
_diffrn_reflns_limit_h_max 16
_diffrn_reflns_limit_h_min 0
_diffrn_reflns_limit_k_max 6
_diffrn_reflns_limit_k_min 0
_diffrn_reflns_limit_l_max 13
_diffrn_reflns_limit_l_min -13
_diffrn_reflns_number 1716
_diffrn_reflns_theta_max 23
_diffrn_standards_decay_% <1
_diffrn_standards_interval_time 120
_diffrn_standards_number 3
_exptl_absorpt_coefficient_mu 0.07
_exptl_absorpt_correction_type none
_exptl_crystal_colour colourless
_exptl_crystal_density_diffrn 1.19
_exptl_crystal_description needle
_exptl_crystal_size_max 0.50
_exptl_crystal_size_mid 0.20
_exptl_crystal_size_min 0.17
_refine_diff_density_max 0.287
_refine_diff_density_min -0.229
_refine_ls_extinction_method none
_refine_ls_goodness_of_fit_obs 2.7130
_refine_ls_hydrogen_treatment refall
_refine_ls_number_parameters 154
_refine_ls_number_reflns 824
_refine_ls_R_factor_obs 0.0664
_refine_ls_shift/esd_max 0.026
_refine_ls_structure_factor_coef F
_refine_ls_weighting_details 'w = 1/[\s^2^(F) + 0.000116F^2^]'
_refine_ls_weighting_scheme calc
_refine_ls_wR_factor_obs 0.0633
_reflns_number_observed 824
_reflns_number_total 1683
_reflns_observed_criterion >4\s(F)
_cod_data_source_file kh1007.cif
_cod_data_source_block kh1007a
_cod_depositor_comments
;
The following automatic conversions were performed:

'_refine_ls_weighting_scheme' value '1/[\s^2^(F) + 0.000116F^2^]' was
changed to 'calc'. New tag '_refine_ls_weighting_details' was
created. The value of the new tag was set to 'w = 1/[\s^2^(F) +
0.000116F^2^]'.

Automatic conversion script
Id: cif_fix_values 3143 2015-03-26 13:38:13Z robertas 
;
_cod_original_cell_volume 958.9952
_cod_original_sg_symbol_H-M 'P 21/a'
_cod_original_formula_sum 'C11 H9 N1 O1'
_cod_database_code 2003690

loop_
_symmetry_equiv_pos_as_xyz
x,y,z
1/2+x,1/2-y,z
-x,-y,-z
1/2-x,1/2+y,-z

loop_
_atom_site_label
_atom_site_fract_x
_atom_site_fract_y
_atom_site_fract_z
_atom_site_U_iso_or_equiv
O .4275(3) -.8174(10) .8124(3) .137(2)
N .4157(3) .1207(7) .1614(3) .076(2)
C(1) .4083(5) .2737(12) .0758(5) .088(3)
C(2) .3437(5) .4575(13) .0592(6) .095(3)
C(3) .2829(5) .4870(12) .1341(5) .093(3)
C(4) .2883(4) .3320(11) .2226(5) .079(2)
C(5) .3549(3) .1529(9) .2347(4) .067(2)
C(6) .3629(3) -.0157(9) .3262(4) .071(2)
C(7) .3678(3) -.1591(10) .3991(4) .075(2)
C(8) .3744(3) -.3337(11) .4796(4) .088(2)
C(9) .3793(3) -.4890(13) .5448(5) .106(3)
C(10) .3873(6) -.7073(16) .6253(6) .116(4)
C(11) .4294(6) -.6120(17) .7308(6) .123(4)
H(2) .452(3) .241(8) .025(3) 82(16)
H(3) .346(3) .552(8) .001(4) 95(19)
H(4) .234(3) .605(8) .127(3) 90(18)
H(5) .248(3) .338(8) .272(3) 80(17)
H(11A) .330(4) -.760(10) .642(4) 134(25)
H(11B) .433(5) -.839(12) .618(6) 185(36)
H(12A) .393(3) -.481(9) .740(4) 98(20)
H(12B) .495(4) -.556(9) .719(4) 123(22)
H(0) .529(6) -.067(15) .197(7) 239(44)

loop_
_geom_angle_atom_site_label_1
_geom_angle_atom_site_label_2
_geom_angle_atom_site_label_3
_geom_angle
_geom_angle_publ_flag
C(1) N C(5) 116.3(5) yes
N C(1) C(2) 124.1(6) yes
C(1) C(2) C(3) 118.7(6) yes
C(2) C(3) C(4) 118.7(7) yes
C(3) C(4) C(5) 119.7(6) yes
N C(5) C(4) 122.6(5) yes
N C(5) C(6) 115.7(5) yes
C(4) C(5) C(6) 121.7(5) yes
C(5) C(6) C(7) 177.9(5) yes
C(6) C(7) C(8) 177.1(5) yes
C(7) C(8) C(9) 177.3(6) yes
C(8) C(9) C(10) 176.1(7) yes
C(9) C(10) C(11) 106.5(7) yes
O C(11) C(10) 106.5(7) yes

loop_
_geom_bond_atom_site_label_1
_geom_bond_atom_site_label_2
_geom_bond_distance
_geom_bond_publ_flag
N C(1) 1.327(6) yes
N C(5) 1.345(5) yes
C(1) C(2) 1.371(7) yes
C(2) C(3) 1.357(7) yes
C(3) C(4) 1.363(7) yes
C(4) C(5) 1.370(6) yes
C(5) C(6) 1.436(6) yes
C(6) C(7) 1.177(6) yes
C(7) C(8) 1.359(8) yes
C(8) C(9) 1.154(7) yes
C(9) C(10) 1.533(9) yes
C(10) C(11) 1.454(8) yes
O C(11) 1.495(8) yes
